data_7717752
loop_
_publ_author_name
'Chen, Duyong'
'Yi, Cheng'
'Li, Xin-Feng'
'Zhou, Ren-He'
'Zhang, Liyan'
'Cai, Rui'
'Meng, Yin-Shan'
'Liu, Tao'

_publ_section_title
;
 A Mononuclear Iron (II) Complex Constructed by Complementary Ligand Pair
 Exhibits Intrinsic Luminescence-Spin Crossover Coupling
;
_journal_name_full 'Dalton Transactions'
_journal_paper_doi 10.1039/D4DT03177F
_journal_year 2025
_chemical_formula_moiety 'C49 H40 Fe N8 O6, 2(B F4), H2 O'
_chemical_formula_sum 'C49 H42 B2 F8 Fe N8 O7'
_chemical_formula_weight 1084.37
_space_group_crystal_system orthorhombic
_space_group_IT_number 61
_space_group_name_Hall '-P 2ac 2ab'
_space_group_name_H-M_alt 'P b c a'
_atom_sites_solution_hydrogens mixed
_atom_sites_solution_primary dual
_audit_creation_date 2024-10-31
_audit_creation_method
;
Olex2 1.5
(compiled 2023.08.24 svn.re1ec1418 for OlexSys, GUI svn.r6928)
;
_audit_update_record
;
2024-11-04 deposited with the CCDC.	2025-01-03 downloaded from the CCDC.
;
_cell_angle_alpha 90
_cell_angle_beta 90
_cell_angle_gamma 90
_cell_formula_units_Z 8
_cell_length_a 16.1807(9)
_cell_length_b 20.8095(12)
_cell_length_c 28.5096(18)
_cell_measurement_reflns_used 9356
_cell_measurement_temperature 299.6
_cell_measurement_theta_max 25.49
_cell_measurement_theta_min 2.43
_cell_volume 9599.5(10)
_computing_cell_refinement 'SAINT V8.40A (Bruker, 2019)'
_computing_data_reduction 'SAINT V8.40A (Bruker, 2019)'
_computing_molecular_graphics 'Olex2 1.5 (Dolomanov et al., 2009)'
_computing_publication_material 'Olex2 1.5 (Dolomanov et al., 2009)'
_computing_structure_refinement 'SHELXL 2018/3 (Sheldrick, 2015)'
_computing_structure_solution 'SHELXT 2014/5 (Sheldrick, 2014)'
_diffrn_ambient_temperature 299.6
_diffrn_measured_fraction_theta_full 0.999
_diffrn_measured_fraction_theta_max 0.998
_diffrn_measurement_device_type 'Bruker APEX-II CCD'
_diffrn_measurement_method '\f and \w scans'
_diffrn_radiation_type MoK\a
_diffrn_radiation_wavelength 0.71073
_diffrn_reflns_av_R_equivalents 0.0377
_diffrn_reflns_av_unetI/netI 0.0270
_diffrn_reflns_Laue_measured_fraction_full 0.999
_diffrn_reflns_Laue_measured_fraction_max 0.998
_diffrn_reflns_limit_h_max 21
_diffrn_reflns_limit_h_min -21
_diffrn_reflns_limit_k_max 20
_diffrn_reflns_limit_k_min -27
_diffrn_reflns_limit_l_max 36
_diffrn_reflns_limit_l_min -37
_diffrn_reflns_number 66254
_diffrn_reflns_point_group_measured_fraction_full 0.999
_diffrn_reflns_point_group_measured_fraction_max 0.998
_diffrn_reflns_theta_full 25.242
_diffrn_reflns_theta_max 27.505
_diffrn_reflns_theta_min 2.423
_diffrn_source_current 1.4
_diffrn_source_power 0.07
_diffrn_source_voltage 50.0
_diffrn_standards_number 0
_exptl_absorpt_coefficient_mu 0.407
_exptl_absorpt_correction_T_max 0.7456
_exptl_absorpt_correction_T_min 0.6463
_exptl_absorpt_correction_type none
_exptl_absorpt_process_details
;
SADABS-2016/2 (Bruker,2016/2) was used for absorption correction.
wR2(int) was 0.0898 before and 0.0466 after correction.
The Ratio of minimum to maximum transmission is 0.8668.
The \l/2 correction factor is Not present.
;
_exptl_crystal_colour 'clear dark red'
_exptl_crystal_colour_lustre clear
_exptl_crystal_colour_modifier dark
_exptl_crystal_colour_primary red
_exptl_crystal_density_diffrn 1.501
_exptl_crystal_description block
_exptl_crystal_F_000 4448
_exptl_crystal_size_max 0.6
_exptl_crystal_size_mid 0.4
_exptl_crystal_size_min 0.3
_refine_diff_density_max 0.371
_refine_diff_density_min -0.296
_refine_diff_density_rms 0.044
_refine_ls_extinction_method none
_refine_ls_goodness_of_fit_ref 1.013
_refine_ls_hydrogen_treatment constr
_refine_ls_matrix_type full
_refine_ls_number_parameters 684
_refine_ls_number_reflns 11003
_refine_ls_number_restraints 0
_refine_ls_restrained_S_all 1.013
_refine_ls_R_factor_all 0.0753
_refine_ls_R_factor_gt 0.0468
_refine_ls_shift/su_max 0.001
_refine_ls_shift/su_mean 0.000
_refine_ls_structure_factor_coef Fsqd
_refine_ls_weighting_details 'w=1/[\s^2^(Fo^2^)+(0.0550P)^2^+5.4528P] where P=(Fo^2^+2Fc^2^)/3'
_refine_ls_weighting_scheme calc
_refine_ls_wR_factor_gt 0.1141
_refine_ls_wR_factor_ref 0.1319
_reflns_Friedel_coverage 0.000
_reflns_number_gt 7634
_reflns_number_total 11003
_reflns_threshold_expression 'I > 2\s(I)'
_cod_data_source_file d4dt03177f2.cif
_cod_data_source_block 1
_cod_database_code 7717752
_shelx_shelxl_version_number 2018/3
_shelx_space_group_comment
;
The symmetry employed for this shelxl refinement is uniquely defined
by the following loop, which should always be used as a source of
symmetry information in preference to the above space-group names.
They are only intended as comments.
;
_shelx_estimated_absorpt_t_max 0.888
_shelx_estimated_absorpt_t_min 0.792
_olex2_refinement_description
;
1. Fixed Uiso
 At 1.2 times of:
  All C(H) groups
 At 1.5 times of:
  All C(H,H,H) groups, All O(H) groups, All O(H,H) groups
2.a Free rotating group:
 O7(H7A,H7B)
2.b Aromatic/amide H refined with riding coordinates:
 C11(H11), C8(H8), C26(H26), C47(H47), C28(H28), C27(H27), C15(H15), C13(H13),
 C45(H45), C3(H3), C14(H14), C5(H5), C34(H34), C41(H41), C32(H32), C33(H33),
 C43(H43), C6(H6A), C42(H42), C2(H2), C1(H1), C38(H38), C40(H40), C19(H19),
 C39(H39), C21(H21), C20(H20)
2.c Idealised Me refined as rotating group:
 C37(H37A,H37B,H37C), C36(H36A,H36B,H36C), C23(H23A,H23B,H23C), C24(H24A,H24B,
 H24C)
2.d Idealised tetrahedral OH refined as rotating group:
 O6(H6)
;
_olex2_submission_special_instructions 'No special instructions were received'

loop_
_space_group_symop_operation_xyz
'x, y, z'
'-x+1/2, -y, z+1/2'
'-x, y+1/2, -z+1/2'
'x+1/2, -y+1/2, -z'
'-x, -y, -z'
'x-1/2, y, -z-1/2'
'x, -y-1/2, z-1/2'
'-x-1/2, y-1/2, z'

loop_
_atom_site_label
_atom_site_type_symbol
_atom_site_fract_x
_atom_site_fract_y
_atom_site_fract_z
_atom_site_U_iso_or_equiv
_atom_site_adp_type
_atom_site_occupancy
_atom_site_site_symmetry_order
_atom_site_calc_flag
_atom_site_refinement_flags_posn
_atom_site_refinement_flags_adp
_atom_site_refinement_flags_occupancy
_atom_site_disorder_assembly
_atom_site_disorder_group
Fe1 Fe 0.85463(2) 0.41031(2) 0.62937(2) 0.04235(10) Uani 1 1 d . . . . .
N1 N 0.90096(10) 0.47925(8) 0.57491(6) 0.0388(4) Uani 1 1 d . . . . .
N2 N 0.97542(10) 0.38733(9) 0.62303(6) 0.0408(4) Uani 1 1 d . . . . .
O3 O 0.75632(11) 0.60682(9) 0.60007(7) 0.0631(5) Uani 1 1 d . . . . .
O4 O 0.79063(11) 0.44410(9) 0.48922(6) 0.0655(5) Uani 1 1 d . . . . .
F7 F 0.10868(12) 0.56974(9) 0.72481(6) 0.0875(5) Uani 1 1 d . . . . .
N5 N 0.73285(12) 0.43956(9) 0.63725(6) 0.0475(4) Uani 1 1 d . . . . .
F5 F 0.20162(11) 0.62530(11) 0.68471(8) 0.1056(7) Uani 1 1 d . . . . .
F1 F 0.39318(12) 0.70473(11) 0.56447(7) 0.1024(7) Uani 1 1 d . . . . .
N3 N 0.87086(11) 0.32812(9) 0.67910(7) 0.0475(4) Uani 1 1 d . . . . .
N8 N 0.78281(12) 0.51263(10) 0.68937(7) 0.0503(5) Uani 1 1 d . . . . .
F3 F 0.48341(12) 0.66564(11) 0.51258(7) 0.1116(8) Uani 1 1 d . . . . .
F8 F 0.06982(12) 0.62881(10) 0.66313(9) 0.1131(8) Uani 1 1 d . . . . .
N4 N 0.85859(12) 0.48778(10) 0.67818(7) 0.0517(5) Uani 1 1 d . . . . .
O7 O 0.35993(12) 0.64654(13) 0.65111(9) 0.0815(6) Uani 1 1 d G . . . .
H7A H 0.309408 0.638464 0.656791 0.122 Uiso 1 1 d G U . . .
H7B H 0.360318 0.659571 0.622861 0.122 Uiso 1 1 d G U . . .
N7 N 0.70336(15) 0.36382(10) 0.58269(8) 0.0638(6) Uani 1 1 d . . . . .
O6 O 0.48387(13) 0.56783(13) 0.66363(8) 0.0888(7) Uani 1 1 d . . . . .
H6 H 0.439186 0.585234 0.658860 0.133 Uiso 1 1 calc R U . . .
N6 N 0.78638(16) 0.35158(10) 0.58353(8) 0.0650(6) Uani 1 1 d . . . . .
C25 C 0.98497(12) 0.48106(10) 0.57587(7) 0.0392(4) Uani 1 1 d . . . . .
O1 O 0.66431(12) 0.26556(13) 0.67247(9) 0.0908(7) Uani 1 1 d . . . . .
F4 F 0.52839(13) 0.71786(13) 0.57616(9) 0.1270(9) Uani 1 1 d . . . . .
F6 F 0.13976(19) 0.53776(11) 0.65326(7) 0.1294(9) Uani 1 1 d . . . . .
O5 O 0.44154(12) 0.50111(13) 0.60741(8) 0.0926(7) Uani 1 1 d . . . . .
C30 C 0.77070(13) 0.52539(11) 0.54469(8) 0.0439(5) Uani 1 1 d . . . . .
O2 O 0.8189(2) 0.39697(11) 0.76971(8) 0.1039(9) Uani 1 1 d . . . . .
C7 C 1.13992(12) 0.35274(11) 0.61067(8) 0.0419(5) Uani 1 1 d . . . . .
C10 C 1.02597(12) 0.42464(10) 0.59706(7) 0.0400(5) Uani 1 1 d . . . . .
C11 C 1.10829(13) 0.40864(10) 0.59095(8) 0.0428(5) Uani 1 1 d . . . . .
H11 H 1.142609 0.435426 0.573565 0.051 Uiso 1 1 calc R U . . .
C8 C 1.08627(13) 0.31576(11) 0.63782(8) 0.0451(5) Uani 1 1 d . . . . .
H8 H 1.105419 0.278481 0.652161 0.054 Uiso 1 1 calc R U . . .
C29 C 0.86169(13) 0.52766(10) 0.55291(7) 0.0410(5) Uani 1 1 d . . . . .
C26 C 1.02999(14) 0.53189(11) 0.55805(8) 0.0487(5) Uani 1 1 d . . . . .
H26 H 1.087419 0.531582 0.559382 0.058 Uiso 1 1 calc R U . . .
C9 C 1.00513(13) 0.33408(10) 0.64354(8) 0.0424(5) Uani 1 1 d . . . . .
C48 C 0.71382(14) 0.48778(12) 0.66559(8) 0.0483(5) Uani 1 1 d . . . . .
C35 C 0.73689(14) 0.48608(12) 0.50989(8) 0.0508(6) Uani 1 1 d . . . . .
C4 C 1.22628(13) 0.33141(11) 0.60270(8) 0.0451(5) Uani 1 1 d . . . . .
C12 C 0.94485(14) 0.29890(11) 0.67295(8) 0.0455(5) Uani 1 1 d . . . . .
C31 C 0.71960(14) 0.57082(11) 0.56611(8) 0.0498(5) Uani 1 1 d . . . . .
C47 C 0.63537(15) 0.51299(14) 0.66913(8) 0.0556(6) Uani 1 1 d . . . . .
H47 H 0.622943 0.545600 0.690288 0.067 Uiso 1 1 calc R U . . .
C44 C 0.67358(16) 0.41361(12) 0.61057(9) 0.0522(6) Uani 1 1 d . . . . .
C16 C 0.81613(15) 0.30000(12) 0.70847(8) 0.0528(6) Uani 1 1 d . . . . .
C28 C 0.90416(14) 0.58035(11) 0.53531(8) 0.0489(5) Uani 1 1 d . . . . .
H28 H 0.875163 0.613947 0.521458 0.059 Uiso 1 1 calc R U . . .
C27 C 0.98861(15) 0.58312(11) 0.53825(9) 0.0538(6) Uani 1 1 d . . . . .
H27 H 1.017362 0.618712 0.527163 0.065 Uiso 1 1 calc R U . . .
C46 C 0.57567(15) 0.48728(14) 0.63951(9) 0.0576(6) Uani 1 1 d . . . . .
C17 C 0.73820(17) 0.33419(13) 0.72062(9) 0.0609(7) Uani 1 1 d . . . . .
C15 C 0.83329(17) 0.24189(13) 0.72990(9) 0.0623(7) Uani 1 1 d . . . . .
H15 H 0.794241 0.223179 0.749557 0.075 Uiso 1 1 calc R U . . .
C13 C 0.96411(16) 0.24094(12) 0.69376(9) 0.0581(6) Uani 1 1 d . . . . .
H13 H 1.015164 0.221748 0.688442 0.070 Uiso 1 1 calc R U . . .
C45 C 0.59372(16) 0.43630(13) 0.61015(9) 0.0595(7) Uani 1 1 d . . . . .
H45 H 0.553590 0.418106 0.590945 0.071 Uiso 1 1 calc R U . . .
C3 C 1.26509(15) 0.29043(13) 0.63415(10) 0.0617(7) Uani 1 1 d . . . . .
H3 H 1.237699 0.278083 0.661372 0.074 Uiso 1 1 calc R U . . .
C14 C 0.90690(18) 0.21187(13) 0.72246(10) 0.0653(7) Uani 1 1 d . . . . .
H14 H 0.918268 0.172507 0.736497 0.078 Uiso 1 1 calc R U . . .
C5 C 1.26957(15) 0.34969(14) 0.56319(10) 0.0635(7) Uani 1 1 d . . . . .
H5 H 1.245388 0.378034 0.542029 0.076 Uiso 1 1 calc R U . . .
C34 C 0.65391(16) 0.49207(15) 0.49725(10) 0.0672(8) Uani 1 1 d . . . . .
H34 H 0.631093 0.465280 0.474578 0.081 Uiso 1 1 calc R U . . .
C18 C 0.66215(18) 0.31438(15) 0.70413(11) 0.0714(8) Uani 1 1 d . . . . .
C41 C 0.79014(18) 0.56307(15) 0.71889(9) 0.0685(7) Uani 1 1 d . . . . .
H41 H 0.747168 0.587372 0.731328 0.082 Uiso 1 1 calc R U . . .
C32 C 0.63729(15) 0.57744(14) 0.55293(10) 0.0624(7) Uani 1 1 d . . . . .
H32 H 0.603696 0.608088 0.567078 0.075 Uiso 1 1 calc R U . . .
F2 F 0.4616(2) 0.77015(13) 0.52008(11) 0.1545(11) Uani 1 1 d . . . . .
C33 C 0.60676(16) 0.53789(15) 0.51871(11) 0.0699(8) Uani 1 1 d . . . . .
H33 H 0.551812 0.542389 0.509715 0.084 Uiso 1 1 calc R U . . .
C43 C 0.91225(17) 0.52390(14) 0.70115(10) 0.0663(7) Uani 1 1 d . . . . .
H43 H 0.969246 0.518265 0.700223 0.080 Uiso 1 1 calc R U . . .
C22 C 0.7417(3) 0.38285(14) 0.75426(11) 0.0798(10) Uani 1 1 d . . . . .
C6 C 1.34810(17) 0.32669(17) 0.55449(12) 0.0804(9) Uani 1 1 d . . . . .
H6A H 1.376180 0.339305 0.527561 0.097 Uiso 1 1 calc R U . . .
C42 C 0.8722(2) 0.57159(17) 0.72698(11) 0.0791(9) Uani 1 1 d . . . . .
H42 H 0.896533 0.602758 0.745824 0.095 Uiso 1 1 calc R U . . .
C49 C 0.49244(16) 0.51880(17) 0.63502(10) 0.0689(8) Uani 1 1 d . . . . .
C2 C 1.34379(17) 0.26776(15) 0.62557(12) 0.0777(9) Uani 1 1 d . . . . .
H2 H 1.369137 0.240507 0.647052 0.093 Uiso 1 1 calc R U . . .
C1 C 1.38464(17) 0.28531(15) 0.58551(12) 0.0771(9) Uani 1 1 d . . . . .
H1 H 1.437129 0.269140 0.579387 0.093 Uiso 1 1 calc R U . . .
C38 C 0.6642(3) 0.32458(15) 0.55180(12) 0.0912(11) Uani 1 1 d . . . . .
H38 H 0.608042 0.324396 0.544968 0.109 Uiso 1 1 calc R U . . .
B2 B 0.12955(19) 0.58994(15) 0.68029(11) 0.0572(7) Uani 1 1 d . . . . .
C37 C 0.7620(2) 0.40855(18) 0.44922(11) 0.0940(12) Uani 1 1 d . . . . .
H37A H 0.745268 0.437911 0.425047 0.141 Uiso 1 1 calc R U . . .
H37B H 0.715834 0.382297 0.458164 0.141 Uiso 1 1 calc R U . . .
H37C H 0.805771 0.381691 0.437720 0.141 Uiso 1 1 calc R U . . .
C40 C 0.7972(3) 0.30445(15) 0.55295(12) 0.0900(11) Uani 1 1 d . . . . .
H40 H 0.848008 0.286077 0.545767 0.108 Uiso 1 1 calc R U . . .
C36 C 0.7089(2) 0.65699(15) 0.62116(14) 0.0909(11) Uani 1 1 d . . . . .
H36A H 0.692395 0.687240 0.597522 0.136 Uiso 1 1 calc R U . . .
H36B H 0.741771 0.678468 0.644398 0.136 Uiso 1 1 calc R U . . .
H36C H 0.660687 0.638984 0.635721 0.136 Uiso 1 1 calc R U . . .
C19 C 0.5894(2) 0.3438(2) 0.71965(15) 0.0984(13) Uani 1 1 d . . . . .
H19 H 0.538100 0.330899 0.708380 0.118 Uiso 1 1 calc R U . . .
B1 B 0.46811(19) 0.71467(18) 0.54326(13) 0.0673(9) Uani 1 1 d . . . . .
C39 C 0.7221(3) 0.28597(18) 0.53293(14) 0.1100(14) Uani 1 1 d . . . . .
H39 H 0.713816 0.253540 0.510991 0.132 Uiso 1 1 calc R U . . .
C21 C 0.6694(4) 0.41213(18) 0.76983(15) 0.1137(17) Uani 1 1 d . . . . .
H21 H 0.671347 0.444741 0.792107 0.136 Uiso 1 1 calc R U . . .
C20 C 0.5960(4) 0.3921(2) 0.75185(19) 0.127(2) Uani 1 1 d . . . . .
H20 H 0.547876 0.412347 0.761957 0.152 Uiso 1 1 calc R U . . .
C23 C 0.5887(2) 0.2365(3) 0.65762(19) 0.1374(18) Uani 1 1 d . . . . .
H23A H 0.557606 0.266616 0.639209 0.206 Uiso 1 1 calc R U . . .
H23B H 0.556957 0.224133 0.684618 0.206 Uiso 1 1 calc R U . . .
H23C H 0.600631 0.199118 0.639056 0.206 Uiso 1 1 calc R U . . .
C24 C 0.8284(4) 0.4386(2) 0.80940(13) 0.154(2) Uani 1 1 d . . . . .
H24A H 0.802395 0.479134 0.802990 0.231 Uiso 1 1 calc R U . . .
H24B H 0.886186 0.445352 0.815403 0.231 Uiso 1 1 calc R U . . .
H24C H 0.803144 0.419295 0.836393 0.231 Uiso 1 1 calc R U . . .

loop_
_atom_site_aniso_label
_atom_site_aniso_U_11
_atom_site_aniso_U_22
_atom_site_aniso_U_33
_atom_site_aniso_U_23
_atom_site_aniso_U_13
_atom_site_aniso_U_12
Fe1 0.03550(16) 0.04553(18) 0.04603(18) 0.00123(14) -0.00070(13) -0.00055(13)
N1 0.0368(9) 0.0421(9) 0.0375(9) 0.0014(8) -0.0020(7) -0.0036(7)
N2 0.0384(9) 0.0414(9) 0.0428(10) 0.0018(8) 0.0017(7) -0.0035(7)
O3 0.0610(10) 0.0584(10) 0.0698(12) -0.0108(9) -0.0006(9) 0.0049(8)
O4 0.0588(10) 0.0830(13) 0.0546(10) -0.0207(10) 0.0022(8) -0.0187(10)
F7 0.1063(14) 0.0903(12) 0.0658(11) 0.0055(10) 0.0142(10) -0.0066(11)
N5 0.0502(11) 0.0497(11) 0.0424(10) 0.0043(9) -0.0073(8) -0.0090(9)
F5 0.0630(11) 0.1267(17) 0.1272(17) 0.0250(14) 0.0013(11) -0.0220(11)
F1 0.0765(12) 0.1318(17) 0.0989(14) -0.0213(13) 0.0211(11) -0.0218(12)
N3 0.0471(10) 0.0493(11) 0.0461(10) -0.0059(9) 0.0081(8) -0.0099(8)
N8 0.0463(10) 0.0630(12) 0.0416(10) -0.0014(9) -0.0039(8) -0.0087(9)
F3 0.0807(12) 0.1488(19) 0.1052(15) -0.0585(14) -0.0181(11) 0.0396(12)
F8 0.0837(13) 0.0889(14) 0.167(2) 0.0411(14) -0.0359(14) 0.0033(11)
N4 0.0454(10) 0.0626(12) 0.0471(11) 0.0055(9) -0.0065(8) -0.0122(9)
O7 0.0518(11) 0.0989(17) 0.0938(16) -0.0007(14) 0.0030(10) 0.0000(11)
N7 0.0774(15) 0.0520(12) 0.0620(14) -0.0001(11) -0.0260(12) -0.0071(11)
O6 0.0555(12) 0.125(2) 0.0857(15) -0.0149(15) -0.0054(11) 0.0106(12)
N6 0.0854(16) 0.0515(12) 0.0580(13) -0.0048(11) -0.0148(12) 0.0089(11)
C25 0.0381(10) 0.0425(11) 0.0371(11) 0.0005(9) 0.0017(8) -0.0024(9)
O1 0.0515(11) 0.1157(19) 0.1052(18) -0.0177(15) 0.0008(11) -0.0204(12)
F4 0.0800(13) 0.169(2) 0.1324(18) -0.0699(17) -0.0394(13) 0.0323(14)
F6 0.231(3) 0.0879(14) 0.0694(13) -0.0210(11) -0.0209(15) 0.0327(16)
O5 0.0542(11) 0.135(2) 0.0883(15) -0.0063(15) -0.0178(11) -0.0034(12)
C30 0.0427(11) 0.0487(12) 0.0405(11) 0.0090(10) -0.0049(9) -0.0027(9)
O2 0.166(3) 0.0816(16) 0.0645(14) -0.0224(12) 0.0248(15) -0.0437(17)
C7 0.0378(10) 0.0453(12) 0.0426(11) -0.0020(10) -0.0020(9) -0.0006(9)
C10 0.0385(10) 0.0430(11) 0.0385(11) 0.0003(9) 0.0000(9) -0.0041(9)
C11 0.0369(10) 0.0466(12) 0.0449(12) 0.0030(10) 0.0020(9) -0.0033(9)
C8 0.0452(12) 0.0434(12) 0.0466(12) 0.0027(10) -0.0014(9) 0.0010(9)
C29 0.0443(11) 0.0434(11) 0.0352(11) 0.0005(9) -0.0045(9) -0.0025(9)
C26 0.0398(11) 0.0499(13) 0.0564(14) 0.0062(11) 0.0029(10) -0.0064(10)
C9 0.0424(11) 0.0430(12) 0.0416(11) 0.0019(9) -0.0015(9) -0.0029(9)
C48 0.0469(12) 0.0602(14) 0.0380(11) 0.0066(11) -0.0024(9) -0.0107(11)
C35 0.0491(13) 0.0647(15) 0.0384(11) 0.0059(11) -0.0011(10) -0.0128(11)
C4 0.0373(10) 0.0459(12) 0.0521(13) 0.0021(10) -0.0026(9) -0.0002(9)
C12 0.0465(12) 0.0450(12) 0.0449(12) -0.0009(10) 0.0019(10) -0.0068(10)
C31 0.0472(12) 0.0495(13) 0.0527(14) 0.0095(11) -0.0016(10) -0.0002(10)
C47 0.0491(13) 0.0754(17) 0.0422(13) 0.0016(12) 0.0024(10) -0.0065(12)
C44 0.0583(14) 0.0497(13) 0.0485(13) 0.0063(11) -0.0114(11) -0.0127(11)
C16 0.0563(14) 0.0560(14) 0.0460(13) -0.0074(11) 0.0101(11) -0.0156(11)
C28 0.0525(13) 0.0445(12) 0.0498(13) 0.0087(10) -0.0053(10) -0.0015(10)
C27 0.0527(13) 0.0473(13) 0.0615(15) 0.0119(11) 0.0023(11) -0.0096(11)
C46 0.0465(13) 0.0774(18) 0.0488(14) 0.0109(13) -0.0004(10) -0.0109(12)
C17 0.0677(16) 0.0586(15) 0.0566(15) 0.0032(12) 0.0266(13) -0.0061(13)
C15 0.0698(17) 0.0611(16) 0.0561(15) 0.0043(13) 0.0131(13) -0.0203(13)
C13 0.0553(14) 0.0543(14) 0.0648(16) 0.0119(12) 0.0028(12) -0.0035(11)
C45 0.0537(14) 0.0700(17) 0.0548(15) 0.0114(14) -0.0135(12) -0.0193(12)
C3 0.0464(13) 0.0671(17) 0.0716(17) 0.0218(14) 0.0012(12) 0.0016(12)
C14 0.0734(18) 0.0559(15) 0.0667(17) 0.0151(14) 0.0042(14) -0.0100(13)
C5 0.0479(13) 0.0775(18) 0.0650(16) 0.0214(14) 0.0045(12) 0.0134(12)
C34 0.0576(15) 0.090(2) 0.0537(15) 0.0107(15) -0.0159(12) -0.0236(15)
C18 0.0652(18) 0.0745(19) 0.0746(19) 0.0132(16) 0.0251(15) -0.0009(14)
C41 0.0713(18) 0.0784(19) 0.0559(16) -0.0178(15) -0.0063(13) -0.0076(15)
C32 0.0476(13) 0.0658(17) 0.0738(18) 0.0163(14) 0.0009(13) 0.0037(12)
F2 0.189(3) 0.1134(19) 0.161(3) 0.0481(19) 0.021(2) -0.0056(18)
C33 0.0446(14) 0.088(2) 0.0771(19) 0.0204(17) -0.0098(13) -0.0059(14)
C43 0.0562(15) 0.0809(19) 0.0617(16) 0.0055(15) -0.0138(13) -0.0231(14)
C22 0.132(3) 0.0512(15) 0.0561(17) 0.0035(14) 0.0419(19) -0.0059(18)
C6 0.0533(15) 0.105(2) 0.083(2) 0.0286(19) 0.0202(15) 0.0190(16)
C42 0.086(2) 0.087(2) 0.0647(18) -0.0149(17) -0.0155(16) -0.0254(18)
C49 0.0456(14) 0.102(2) 0.0594(17) 0.0075(16) 0.0029(12) -0.0099(15)
C2 0.0514(15) 0.0757(19) 0.106(3) 0.0341(18) -0.0050(15) 0.0109(13)
C1 0.0439(13) 0.084(2) 0.103(2) 0.0207(19) 0.0075(15) 0.0145(14)
C38 0.126(3) 0.0608(18) 0.087(2) -0.0080(18) -0.052(2) -0.0158(19)
B2 0.0603(17) 0.0550(17) 0.0563(17) 0.0025(14) -0.0046(13) -0.0004(14)
C37 0.093(2) 0.124(3) 0.0651(19) -0.039(2) 0.0131(17) -0.048(2)
C40 0.137(3) 0.0602(18) 0.073(2) -0.0154(16) -0.027(2) 0.0230(19)
C36 0.094(2) 0.0590(18) 0.120(3) -0.0251(19) 0.012(2) 0.0096(17)
C19 0.073(2) 0.104(3) 0.118(3) 0.051(3) 0.046(2) 0.0203(19)
B1 0.0463(15) 0.082(2) 0.073(2) -0.0154(19) -0.0003(15) 0.0060(15)
C39 0.164(4) 0.070(2) 0.096(3) -0.027(2) -0.057(3) 0.013(2)
C21 0.195(5) 0.061(2) 0.085(3) 0.0134(19) 0.078(3) 0.027(3)
C20 0.160(5) 0.092(3) 0.128(4) 0.052(3) 0.093(4) 0.060(3)
C23 0.068(2) 0.171(5) 0.174(5) -0.009(4) -0.025(3) -0.040(3)
C24 0.301(7) 0.091(3) 0.069(2) -0.032(2) 0.032(3) -0.079(4)

loop_
_atom_type_symbol
_atom_type_description
_atom_type_scat_dispersion_real
_atom_type_scat_dispersion_imag
_atom_type_scat_source
C C 0.0033 0.0016 'International Tables Vol C Tables 4.2.6.8 and 6.1.1.4'
H H 0.0000 0.0000 'International Tables Vol C Tables 4.2.6.8 and 6.1.1.4'
B B 0.0013 0.0007 'International Tables Vol C Tables 4.2.6.8 and 6.1.1.4'
F F 0.0171 0.0103 'International Tables Vol C Tables 4.2.6.8 and 6.1.1.4'
Fe Fe 0.3463 0.8444 'International Tables Vol C Tables 4.2.6.8 and 6.1.1.4'
N N 0.0061 0.0033 'International Tables Vol C Tables 4.2.6.8 and 6.1.1.4'
O O 0.0106 0.0060 'International Tables Vol C Tables 4.2.6.8 and 6.1.1.4'

loop_
_geom_angle_atom_site_label_1
_geom_angle_atom_site_label_2
_geom_angle_atom_site_label_3
_geom_angle
_geom_angle_site_symmetry_1
_geom_angle_site_symmetry_3
_geom_angle_publ_flag
N2 Fe1 N1 76.48(7) . . ?
N2 Fe1 N5 176.44(7) . . ?
N2 Fe1 N3 76.24(7) . . ?
N2 Fe1 N4 102.03(7) . . ?
N2 Fe1 N6 108.35(8) . . ?
N5 Fe1 N1 101.82(7) . . ?
N5 Fe1 N3 105.50(7) . . ?
N5 Fe1 N4 74.68(7) . . ?
N5 Fe1 N6 74.87(8) . . ?
N3 Fe1 N1 152.69(6) . . ?
N4 Fe1 N1 87.60(7) . . ?
N4 Fe1 N3 99.27(7) . . ?
N6 Fe1 N1 96.72(8) . . ?
N6 Fe1 N3 90.64(8) . . ?
N6 Fe1 N4 149.49(8) . . ?
C25 N1 Fe1 109.75(13) . . ?
C29 N1 Fe1 130.05(14) . . ?
C29 N1 C25 117.41(18) . . ?
C10 N2 Fe1 119.96(14) . . ?
C9 N2 Fe1 120.21(14) . . ?
C9 N2 C10 119.81(18) . . ?
C31 O3 C36 117.9(2) . . ?
C35 O4 C37 117.8(2) . . ?
C48 N5 Fe1 120.60(15) . . ?
C48 N5 C44 119.1(2) . . ?
C44 N5 Fe1 120.06(17) . . ?
C12 N3 Fe1 111.41(14) . . ?
C16 N3 Fe1 130.28(17) . . ?
C16 N3 C12 117.7(2) . . ?
N4 N8 C48 117.42(19) . . ?
C41 N8 N4 111.1(2) . . ?
C41 N8 C48 131.0(2) . . ?
N8 N4 Fe1 114.28(13) . . ?
C43 N4 Fe1 140.7(2) . . ?
C43 N4 N8 105.0(2) . . ?
H7A O7 H7B 104.5 . . ?
N6 N7 C44 117.9(2) . . ?
C38 N7 N6 111.0(3) . . ?
C38 N7 C44 131.1(3) . . ?
C49 O6 H6 109.5 . . ?
N7 N6 Fe1 114.76(16) . . ?
C40 N6 Fe1 140.4(2) . . ?
C40 N6 N7 104.8(3) . . ?
N1 C25 C10 115.77(17) . . ?
N1 C25 C26 122.75(19) . . ?
C26 C25 C10 121.47(19) . . ?
C18 O1 C23 119.4(3) . . ?
C35 C30 C29 121.1(2) . . ?
C31 C30 C29 119.6(2) . . ?
C31 C30 C35 118.4(2) . . ?
C22 O2 C24 119.1(4) . . ?
C11 C7 C8 117.20(19) . . ?
C11 C7 C4 122.36(19) . . ?
C8 C7 C4 120.4(2) . . ?
N2 C10 C25 114.17(18) . . ?
N2 C10 C11 120.9(2) . . ?
C11 C10 C25 124.87(19) . . ?
C7 C11 H11 119.8 . . ?
C10 C11 C7 120.3(2) . . ?
C10 C11 H11 119.8 . . ?
C7 C8 H8 119.8 . . ?
C9 C8 C7 120.4(2) . . ?
C9 C8 H8 119.8 . . ?
N1 C29 C30 121.02(19) . . ?
N1 C29 C28 121.73(19) . . ?
C28 C29 C30 117.20(19) . . ?
C25 C26 H26 120.5 . . ?
C27 C26 C25 119.1(2) . . ?
C27 C26 H26 120.5 . . ?
N2 C9 C8 121.3(2) . . ?
N2 C9 C12 114.78(19) . . ?
C8 C9 C12 123.9(2) . . ?
N5 C48 N8 112.9(2) . . ?
N5 C48 C47 123.2(2) . . ?
C47 C48 N8 123.8(2) . . ?
O4 C35 C30 115.6(2) . . ?
O4 C35 C34 123.9(2) . . ?
C34 C35 C30 120.5(2) . . ?
C3 C4 C7 120.7(2) . . ?
C5 C4 C7 121.4(2) . . ?
C5 C4 C3 117.8(2) . . ?
N3 C12 C9 115.71(19) . . ?
N3 C12 C13 122.4(2) . . ?
C13 C12 C9 121.8(2) . . ?
O3 C31 C30 115.2(2) . . ?
O3 C31 C32 123.8(2) . . ?
C32 C31 C30 121.1(2) . . ?
C48 C47 H47 121.6 . . ?
C48 C47 C46 116.7(2) . . ?
C46 C47 H47 121.6 . . ?
N5 C44 N7 112.2(2) . . ?
N5 C44 C45 122.7(2) . . ?
C45 C44 N7 125.1(2) . . ?
N3 C16 C17 119.5(2) . . ?
N3 C16 C15 121.4(2) . . ?
C15 C16 C17 119.0(2) . . ?
C29 C28 H28 119.8 . . ?
C27 C28 C29 120.3(2) . . ?
C27 C28 H28 119.8 . . ?
C26 C27 H27 120.8 . . ?
C28 C27 C26 118.5(2) . . ?
C28 C27 H27 120.8 . . ?
C47 C46 C49 120.4(3) . . ?
C45 C46 C47 121.1(2) . . ?
C45 C46 C49 118.2(2) . . ?
C18 C17 C16 122.2(2) . . ?
C18 C17 C22 119.2(3) . . ?
C22 C17 C16 118.2(3) . . ?
C16 C15 H15 119.7 . . ?
C14 C15 C16 120.5(2) . . ?
C14 C15 H15 119.7 . . ?
C12 C13 H13 120.4 . . ?
C14 C13 C12 119.2(2) . . ?
C14 C13 H13 120.4 . . ?
C44 C45 C46 117.2(2) . . ?
C44 C45 H45 121.4 . . ?
C46 C45 H45 121.4 . . ?
C4 C3 H3 119.6 . . ?
C2 C3 C4 120.9(2) . . ?
C2 C3 H3 119.6 . . ?
C15 C14 C13 118.7(3) . . ?
C15 C14 H14 120.7 . . ?
C13 C14 H14 120.7 . . ?
C4 C5 H5 119.4 . . ?
C4 C5 C6 121.2(2) . . ?
C6 C5 H5 119.4 . . ?
C35 C34 H34 120.5 . . ?
C33 C34 C35 119.0(3) . . ?
C33 C34 H34 120.5 . . ?
O1 C18 C17 115.2(2) . . ?
O1 C18 C19 124.0(3) . . ?
C17 C18 C19 120.8(3) . . ?
N8 C41 H41 126.5 . . ?
N8 C41 C42 107.0(3) . . ?
C42 C41 H41 126.5 . . ?
C31 C32 H32 120.7 . . ?
C33 C32 C31 118.6(3) . . ?
C33 C32 H32 120.7 . . ?
C34 C33 C32 122.5(3) . . ?
C34 C33 H33 118.7 . . ?
C32 C33 H33 118.7 . . ?
N4 C43 H43 124.4 . . ?
N4 C43 C42 111.1(3) . . ?
C42 C43 H43 124.4 . . ?
O2 C22 C17 114.7(3) . . ?
O2 C22 C21 125.1(4) . . ?
C21 C22 C17 120.2(4) . . ?
C5 C6 H6A 120.0 . . ?
C1 C6 C5 120.0(3) . . ?
C1 C6 H6A 120.0 . . ?
C41 C42 C43 105.8(3) . . ?
C41 C42 H42 127.1 . . ?
C43 C42 H42 127.1 . . ?
O6 C49 C46 112.4(2) . . ?
O5 C49 O6 125.1(3) . . ?
O5 C49 C46 122.6(3) . . ?
C3 C2 H2 119.9 . . ?
C1 C2 C3 120.1(3) . . ?
C1 C2 H2 119.9 . . ?
C6 C1 C2 119.9(3) . . ?
C6 C1 H1 120.1 . . ?
C2 C1 H1 120.1 . . ?
N7 C38 H38 126.5 . . ?
C39 C38 N7 107.1(3) . . ?
C39 C38 H38 126.5 . . ?
F7 B2 F5 106.5(2) . . ?
F8 B2 F7 109.9(3) . . ?
F8 B2 F5 108.5(2) . . ?
F6 B2 F7 108.2(2) . . ?
F6 B2 F5 112.3(3) . . ?
F6 B2 F8 111.4(3) . . ?
O4 C37 H37A 109.5 . . ?
O4 C37 H37B 109.5 . . ?
O4 C37 H37C 109.5 . . ?
H37A C37 H37B 109.5 . . ?
H37A C37 H37C 109.5 . . ?
H37B C37 H37C 109.5 . . ?
N6 C40 H40 124.5 . . ?
N6 C40 C39 111.0(3) . . ?
C39 C40 H40 124.5 . . ?
O3 C36 H36A 109.5 . . ?
O3 C36 H36B 109.5 . . ?
O3 C36 H36C 109.5 . . ?
H36A C36 H36B 109.5 . . ?
H36A C36 H36C 109.5 . . ?
H36B C36 H36C 109.5 . . ?
C18 C19 H19 121.0 . . ?
C20 C19 C18 118.0(4) . . ?
C20 C19 H19 121.0 . . ?
F3 B1 F1 109.3(3) . . ?
F4 B1 F1 109.8(3) . . ?
F4 B1 F3 110.5(3) . . ?
F2 B1 F1 106.2(3) . . ?
F2 B1 F3 110.1(3) . . ?
F2 B1 F4 110.9(3) . . ?
C38 C39 C40 106.1(3) . . ?
C38 C39 H39 126.9 . . ?
C40 C39 H39 126.9 . . ?
C22 C21 H21 120.6 . . ?
C20 C21 C22 118.7(4) . . ?
C20 C21 H21 120.6 . . ?
C19 C20 H20 118.4 . . ?
C21 C20 C19 123.1(4) . . ?
C21 C20 H20 118.4 . . ?
O1 C23 H23A 109.5 . . ?
O1 C23 H23B 109.5 . . ?
O1 C23 H23C 109.5 . . ?
H23A C23 H23B 109.5 . . ?
H23A C23 H23C 109.5 . . ?
H23B C23 H23C 109.5 . . ?
O2 C24 H24A 109.5 . . ?
O2 C24 H24B 109.5 . . ?
O2 C24 H24C 109.5 . . ?
H24A C24 H24B 109.5 . . ?
H24A C24 H24C 109.5 . . ?
H24B C24 H24C 109.5 . . ?

loop_
_geom_bond_atom_site_label_1
_geom_bond_atom_site_label_2
_geom_bond_distance
_geom_bond_site_symmetry_2
_geom_bond_publ_flag
Fe1 N1 2.2429(17) . ?
Fe1 N2 2.0201(18) . ?
Fe1 N5 2.075(2) . ?
Fe1 N3 2.237(2) . ?
Fe1 N4 2.130(2) . ?
Fe1 N6 2.103(2) . ?
N1 C25 1.360(3) . ?
N1 C29 1.346(3) . ?
N2 C10 1.349(3) . ?
N2 C9 1.342(3) . ?
O3 C31 1.361(3) . ?
O3 C36 1.428(3) . ?
O4 C35 1.366(3) . ?
O4 C37 1.436(3) . ?
F7 B2 1.379(4) . ?
N5 C48 1.324(3) . ?
N5 C44 1.338(3) . ?
F5 B2 1.385(3) . ?
F1 B1 1.370(4) . ?
N3 C12 1.354(3) . ?
N3 C16 1.352(3) . ?
N8 N4 1.368(3) . ?
N8 C48 1.405(3) . ?
N8 C41 1.351(3) . ?
F3 B1 1.367(4) . ?
F8 B2 1.352(3) . ?
N4 C43 1.322(3) . ?
O7 H7A 0.8501 . ?
O7 H7B 0.8499 . ?
N7 N6 1.367(3) . ?
N7 C44 1.392(3) . ?
N7 C38 1.357(3) . ?
O6 H6 0.8200 . ?
O6 C49 1.314(4) . ?
N6 C40 1.324(4) . ?
C25 C10 1.478(3) . ?
C25 C26 1.381(3) . ?
O1 C18 1.360(4) . ?
O1 C23 1.430(4) . ?
F4 B1 1.355(4) . ?
F6 B2 1.342(4) . ?
O5 C49 1.197(3) . ?
C30 C29 1.492(3) . ?
C30 C35 1.397(3) . ?
C30 C31 1.396(3) . ?
O2 C22 1.357(5) . ?
O2 C24 1.434(4) . ?
C7 C11 1.390(3) . ?
C7 C8 1.395(3) . ?
C7 C4 1.484(3) . ?
C10 C11 1.384(3) . ?
C11 H11 0.9300 . ?
C8 H8 0.9300 . ?
C8 C9 1.377(3) . ?
C29 C28 1.388(3) . ?
C26 H26 0.9300 . ?
C26 C27 1.380(3) . ?
C9 C12 1.480(3) . ?
C48 C47 1.377(3) . ?
C35 C34 1.396(3) . ?
C4 C3 1.388(3) . ?
C4 C5 1.380(3) . ?
C12 C13 1.380(3) . ?
C31 C32 1.391(3) . ?
C47 H47 0.9300 . ?
C47 C46 1.390(3) . ?
C44 C45 1.376(4) . ?
C16 C17 1.489(4) . ?
C16 C15 1.383(4) . ?
C28 H28 0.9300 . ?
C28 C27 1.370(3) . ?
C27 H27 0.9300 . ?
C46 C45 1.383(4) . ?
C46 C49 1.503(4) . ?
C17 C18 1.380(4) . ?
C17 C22 1.396(4) . ?
C15 H15 0.9300 . ?
C15 C14 1.362(4) . ?
C13 H13 0.9300 . ?
C13 C14 1.376(3) . ?
C45 H45 0.9300 . ?
C3 H3 0.9300 . ?
C3 C2 1.380(4) . ?
C14 H14 0.9300 . ?
C5 H5 0.9300 . ?
C5 C6 1.380(3) . ?
C34 H34 0.9300 . ?
C34 C33 1.366(4) . ?
C18 C19 1.399(4) . ?
C41 H41 0.9300 . ?
C41 C42 1.359(4) . ?
C32 H32 0.9300 . ?
C32 C33 1.369(4) . ?
F2 B1 1.334(4) . ?
C33 H33 0.9300 . ?
C43 H43 0.9300 . ?
C43 C42 1.396(4) . ?
C22 C21 1.392(6) . ?
C6 H6A 0.9300 . ?
C6 C1 1.368(4) . ?
C42 H42 0.9300 . ?
C2 H2 0.9300 . ?
C2 C1 1.369(4) . ?
C1 H1 0.9300 . ?
C38 H38 0.9300 . ?
C38 C39 1.346(5) . ?
C37 H37A 0.9600 . ?
C37 H37B 0.9600 . ?
C37 H37C 0.9600 . ?
C40 H40 0.9300 . ?
C40 C39 1.395(5) . ?
C36 H36A 0.9600 . ?
C36 H36B 0.9600 . ?
C36 H36C 0.9600 . ?
C19 H19 0.9300 . ?
C19 C20 1.365(7) . ?
C39 H39 0.9300 . ?
C21 H21 0.9300 . ?
C21 C20 1.360(7) . ?
C20 H20 0.9300 . ?
C23 H23A 0.9600 . ?
C23 H23B 0.9600 . ?
C23 H23C 0.9600 . ?
C24 H24A 0.9600 . ?
C24 H24B 0.9600 . ?
C24 H24C 0.9600 . ?

loop_
_geom_hbond_atom_site_label_D
_geom_hbond_atom_site_label_H
_geom_hbond_atom_site_label_A
_geom_hbond_distance_DH
_geom_hbond_distance_HA
_geom_hbond_distance_DA
_geom_hbond_angle_DHA
_geom_hbond_site_symmetry_A
_geom_hbond_publ_flag
O7 H7A F5 0.85 1.94 2.770(3) 166.5 . yes
O7 H7B F1 0.85 1.98 2.803(3) 161.5 . yes
O6 H6 O7 0.82 1.82 2.614(3) 161.8 . yes

loop_
_geom_torsion_atom_site_label_1
_geom_torsion_atom_site_label_2
_geom_torsion_atom_site_label_3
_geom_torsion_atom_site_label_4
_geom_torsion
_geom_torsion_site_symmetry_1
_geom_torsion_site_symmetry_2
_geom_torsion_site_symmetry_3
_geom_torsion_site_symmetry_4
_geom_torsion_publ_flag
Fe1 N1 C25 C10 21.6(2) . . . . ?
Fe1 N1 C25 C26 -158.79(18) . . . . ?
Fe1 N1 C29 C30 -29.1(3) . . . . ?
Fe1 N1 C29 C28 153.49(17) . . . . ?
Fe1 N2 C10 C25 0.8(2) . . . . ?
Fe1 N2 C10 C11 -177.82(16) . . . . ?
Fe1 N2 C9 C8 176.79(16) . . . . ?
Fe1 N2 C9 C12 -4.6(3) . . . . ?
Fe1 N5 C48 N8 -2.4(3) . . . . ?
Fe1 N5 C48 C47 174.10(18) . . . . ?
Fe1 N5 C44 N7 5.6(3) . . . . ?
Fe1 N5 C44 C45 -172.00(19) . . . . ?
Fe1 N3 C12 C9 12.7(2) . . . . ?
Fe1 N3 C12 C13 -169.10(19) . . . . ?
Fe1 N3 C16 C17 -16.9(3) . . . . ?
Fe1 N3 C16 C15 167.34(18) . . . . ?
Fe1 N4 C43 C42 176.2(2) . . . . ?
Fe1 N6 C40 C39 -179.5(3) . . . . ?
N1 C25 C10 N2 -16.2(3) . . . . ?
N1 C25 C10 C11 162.4(2) . . . . ?
N1 C25 C26 C27 -0.2(3) . . . . ?
N1 C29 C28 C27 2.7(4) . . . . ?
N2 C10 C11 C7 1.5(3) . . . . ?
N2 C9 C12 N3 -6.3(3) . . . . ?
N2 C9 C12 C13 175.4(2) . . . . ?
O3 C31 C32 C33 -179.1(2) . . . . ?
O4 C35 C34 C33 -176.8(2) . . . . ?
N5 C48 C47 C46 -2.9(4) . . . . ?
N5 C44 C45 C46 -1.2(4) . . . . ?
N3 C12 C13 C14 -1.0(4) . . . . ?
N3 C16 C17 C18 109.0(3) . . . . ?
N3 C16 C17 C22 -78.9(3) . . . . ?
N3 C16 C15 C14 1.1(4) . . . . ?
N8 N4 C43 C42 0.0(3) . . . . ?
N8 C48 C47 C46 173.2(2) . . . . ?
N8 C41 C42 C43 -0.3(3) . . . . ?
N4 N8 C48 N5 4.3(3) . . . . ?
N4 N8 C48 C47 -172.2(2) . . . . ?
N4 N8 C41 C42 0.3(3) . . . . ?
N4 C43 C42 C41 0.1(4) . . . . ?
N7 N6 C40 C39 -0.6(4) . . . . ?
N7 C44 C45 C46 -178.4(2) . . . . ?
N7 C38 C39 C40 -1.1(4) . . . . ?
N6 N7 C44 N5 -4.5(3) . . . . ?
N6 N7 C44 C45 173.0(2) . . . . ?
N6 N7 C38 C39 0.8(4) . . . . ?
N6 C40 C39 C38 1.1(4) . . . . ?
C25 N1 C29 C30 171.96(19) . . . . ?
C25 N1 C29 C28 -5.4(3) . . . . ?
C25 C10 C11 C7 -176.9(2) . . . . ?
C25 C26 C27 C28 -2.6(4) . . . . ?
O1 C18 C19 C20 179.6(3) . . . . ?
C30 C29 C28 C27 -174.8(2) . . . . ?
C30 C35 C34 C33 1.4(4) . . . . ?
C30 C31 C32 C33 0.7(4) . . . . ?
O2 C22 C21 C20 -178.7(3) . . . . ?
C7 C8 C9 N2 0.5(3) . . . . ?
C7 C8 C9 C12 -177.9(2) . . . . ?
C7 C4 C3 C2 176.5(3) . . . . ?
C7 C4 C5 C6 -176.1(3) . . . . ?
C10 N2 C9 C8 -1.4(3) . . . . ?
C10 N2 C9 C12 177.15(19) . . . . ?
C10 C25 C26 C27 179.4(2) . . . . ?
C11 C7 C8 C9 1.4(3) . . . . ?
C11 C7 C4 C3 157.1(2) . . . . ?
C11 C7 C4 C5 -25.2(3) . . . . ?
C8 C7 C11 C10 -2.3(3) . . . . ?
C8 C7 C4 C3 -24.4(3) . . . . ?
C8 C7 C4 C5 153.3(2) . . . . ?
C8 C9 C12 N3 172.2(2) . . . . ?
C8 C9 C12 C13 -6.0(4) . . . . ?
C29 N1 C25 C10 -175.42(18) . . . . ?
C29 N1 C25 C26 4.2(3) . . . . ?
C29 C30 C35 O4 9.0(3) . . . . ?
C29 C30 C35 C34 -169.4(2) . . . . ?
C29 C30 C31 O3 -11.7(3) . . . . ?
C29 C30 C31 C32 168.5(2) . . . . ?
C29 C28 C27 C26 1.4(4) . . . . ?
C26 C25 C10 N2 164.2(2) . . . . ?
C26 C25 C10 C11 -17.3(3) . . . . ?
C9 N2 C10 C25 179.00(18) . . . . ?
C9 N2 C10 C11 0.4(3) . . . . ?
C9 C12 C13 C14 177.1(2) . . . . ?
C48 N5 C44 N7 179.7(2) . . . . ?
C48 N5 C44 C45 2.1(3) . . . . ?
C48 N8 N4 Fe1 -4.2(2) . . . . ?
C48 N8 N4 C43 173.1(2) . . . . ?
C48 N8 C41 C42 -171.9(3) . . . . ?
C48 C47 C46 C45 3.8(4) . . . . ?
C48 C47 C46 C49 -169.7(2) . . . . ?
C35 C30 C29 N1 -75.1(3) . . . . ?
C35 C30 C29 C28 102.4(3) . . . . ?
C35 C30 C31 O3 179.2(2) . . . . ?
C35 C30 C31 C32 -0.7(3) . . . . ?
C35 C34 C33 C32 -1.4(4) . . . . ?
C4 C7 C11 C10 176.1(2) . . . . ?
C4 C7 C8 C9 -177.2(2) . . . . ?
C4 C3 C2 C1 -0.3(5) . . . . ?
C4 C5 C6 C1 -0.5(5) . . . . ?
C12 N3 C16 C17 172.9(2) . . . . ?
C12 N3 C16 C15 -2.9(3) . . . . ?
C12 C13 C14 C15 -0.9(4) . . . . ?
C31 C30 C29 N1 116.1(2) . . . . ?
C31 C30 C29 C28 -66.4(3) . . . . ?
C31 C30 C35 O4 177.9(2) . . . . ?
C31 C30 C35 C34 -0.4(3) . . . . ?
C31 C32 C33 C34 0.4(4) . . . . ?
C47 C46 C45 C44 -1.9(4) . . . . ?
C47 C46 C49 O6 -4.1(4) . . . . ?
C47 C46 C49 O5 174.3(3) . . . . ?
C44 N5 C48 N8 -176.5(2) . . . . ?
C44 N5 C48 C47 0.0(3) . . . . ?
C44 N7 N6 Fe1 1.6(3) . . . . ?
C44 N7 N6 C40 -177.7(2) . . . . ?
C44 N7 C38 C39 177.9(3) . . . . ?
C16 N3 C12 C9 -175.28(19) . . . . ?
C16 N3 C12 C13 2.9(3) . . . . ?
C16 C17 C18 O1 -6.2(4) . . . . ?
C16 C17 C18 C19 174.0(3) . . . . ?
C16 C17 C22 O2 4.9(4) . . . . ?
C16 C17 C22 C21 -174.2(3) . . . . ?
C16 C15 C14 C13 0.9(4) . . . . ?
C17 C16 C15 C14 -174.7(3) . . . . ?
C17 C18 C19 C20 -0.7(5) . . . . ?
C17 C22 C21 C20 0.4(5) . . . . ?
C15 C16 C17 C18 -75.1(3) . . . . ?
C15 C16 C17 C22 97.0(3) . . . . ?
C45 C46 C49 O6 -177.8(2) . . . . ?
C45 C46 C49 O5 0.6(4) . . . . ?
C3 C4 C5 C6 1.7(4) . . . . ?
C3 C2 C1 C6 1.6(5) . . . . ?
C5 C4 C3 C2 -1.3(4) . . . . ?
C5 C6 C1 C2 -1.2(5) . . . . ?
C18 C17 C22 O2 177.3(3) . . . . ?
C18 C17 C22 C21 -1.9(4) . . . . ?
C18 C19 C20 C21 -0.9(6) . . . . ?
C41 N8 N4 Fe1 -177.52(17) . . . . ?
C41 N8 N4 C43 -0.2(3) . . . . ?
C41 N8 C48 N5 176.1(2) . . . . ?
C41 N8 C48 C47 -0.4(4) . . . . ?
C22 C17 C18 O1 -178.2(3) . . . . ?
C22 C17 C18 C19 2.0(4) . . . . ?
C22 C21 C20 C19 1.1(6) . . . . ?
C49 C46 C45 C44 171.8(2) . . . . ?
C38 N7 N6 Fe1 179.1(2) . . . . ?
C38 N7 N6 C40 -0.2(3) . . . . ?
C38 N7 C44 N5 178.5(3) . . . . ?
C38 N7 C44 C45 -3.9(5) . . . . ?
C37 O4 C35 C30 -172.1(2) . . . . ?
C37 O4 C35 C34 6.2(4) . . . . ?
C36 O3 C31 C30 176.0(2) . . . . ?
C36 O3 C31 C32 -4.2(4) . . . . ?
C23 O1 C18 C17 172.5(3) . . . . ?
C23 O1 C18 C19 -7.7(5) . . . . ?
C24 O2 C22 C17 -170.1(3) . . . . ?
C24 O2 C22 C21 9.0(5) . . . . ?
